data_2225528
loop_
_publ_author_name
'Fang, Lei'
'Wang, Rui'
'Chen, Li-Min'
'Xu, Cai-Hong'
'Li, Shu-Hong'

_publ_section_title
;
 1,4-Bis[4-(dimethylsilyl)phenyl]benzene
;
_journal_coeditor_code FB2186
_journal_issue 4
_journal_name_full 'Acta Crystallographica Section E'
_journal_page_first o971
_journal_paper_doi 10.1107/S1600536810010883
_journal_volume 66
_journal_year 2010
_chemical_formula_iupac 'C22 H26 Si2'
_chemical_formula_moiety 'C22 H26 Si2'
_chemical_formula_sum 'C22 H26 Si2'
_chemical_formula_weight 346.61
_chemical_name_systematic
;
1,4-Bis[4-(dimethylsilyl)phenyl]benzene
;
_space_group_IT_number 14
_symmetry_cell_setting monoclinic
_symmetry_space_group_name_Hall '-P 2ybc'
_symmetry_space_group_name_H-M 'P 1 21/c 1'
_atom_sites_solution_hydrogens difmap
_atom_sites_solution_primary direct
_atom_sites_solution_secondary difmap
_audit_creation_method SHELXL-97
_cell_angle_alpha 90.00
_cell_angle_beta 107.52(3)
_cell_angle_gamma 90.00
_cell_formula_units_Z 2
_cell_length_a 15.143(3)
_cell_length_b 7.7263(15)
_cell_length_c 9.1285(18)
_cell_measurement_reflns_used 347
_cell_measurement_temperature 173(2)
_cell_measurement_theta_max 27.48
_cell_measurement_theta_min 2.17
_cell_volume 1018.5(4)
_computing_cell_refinement 'CrystalClear (Rigaku, 2008)'
_computing_data_collection 'CrystalClear (Rigaku, 2008)'
_computing_data_reduction 'CrystalClear (Rigaku, 2008)'
_computing_molecular_graphics 'ORTEPIII (Burnett & Johnson, 1996)'
_computing_publication_material 'SHELXL97 (Sheldrick, 2008)'
_computing_structure_refinement 'SHELXL97 (Sheldrick, 2008)'
_computing_structure_solution 'SHELXS97 (Sheldrick, 2008)'
_diffrn_ambient_temperature 173(2)
_diffrn_measured_fraction_theta_full 0.998
_diffrn_measured_fraction_theta_max 0.998
_diffrn_measurement_device_type 'Rigaku Saturn724+ CCD'
_diffrn_measurement_method '\w scans at fixed \c = 45\%'
_diffrn_radiation_monochromator graphite
_diffrn_radiation_source 'fine-focus sealed tube'
_diffrn_radiation_type MoK\a
_diffrn_radiation_wavelength 0.71073
_diffrn_reflns_av_R_equivalents 0.0434
_diffrn_reflns_av_sigmaI/netI 0.0407
_diffrn_reflns_limit_h_max 19
_diffrn_reflns_limit_h_min -19
_diffrn_reflns_limit_k_max 9
_diffrn_reflns_limit_k_min -9
_diffrn_reflns_limit_l_max 11
_diffrn_reflns_limit_l_min -7
_diffrn_reflns_number 7661
_diffrn_reflns_theta_full 27.00
_diffrn_reflns_theta_max 27.00
_diffrn_reflns_theta_min 2.82
_diffrn_standards_number 0
_exptl_absorpt_coefficient_mu 0.175
_exptl_absorpt_correction_T_max 0.9862
_exptl_absorpt_correction_T_min 0.9659
_exptl_absorpt_correction_type multi-scan
_exptl_absorpt_process_details '(CrystalClear; Rigaku, 2008)'
_exptl_crystal_colour colorless
_exptl_crystal_density_diffrn 1.130
_exptl_crystal_density_method 'not measured'
_exptl_crystal_description plate
_exptl_crystal_F_000 372
_exptl_crystal_size_max 0.20
_exptl_crystal_size_mid 0.18
_exptl_crystal_size_min 0.08
_refine_diff_density_max 0.313
_refine_diff_density_min -0.215
_refine_ls_extinction_method none
_refine_ls_goodness_of_fit_ref 1.207
_refine_ls_hydrogen_treatment mixed
_refine_ls_matrix_type full
_refine_ls_number_constraints 46
_refine_ls_number_parameters 115
_refine_ls_number_reflns 2218
_refine_ls_number_restraints 0
_refine_ls_restrained_S_all 1.207
_refine_ls_R_factor_all 0.0833
_refine_ls_R_factor_gt 0.0707
_refine_ls_shift/su_max 0.000
_refine_ls_shift/su_mean 0.000
_refine_ls_structure_factor_coef Fsqd
_refine_ls_weighting_details 'calc w=1/[\s^2^(Fo^2^)+(0.0276P)^2^+0.8805P] where P=(Fo^2^+2Fc^2^)/3'
_refine_ls_weighting_scheme calc
_refine_ls_wR_factor_gt 0.1278
_refine_ls_wR_factor_ref 0.1333
_reflns_number_gt 1937
_reflns_number_total 2218
_reflns_threshold_expression I>2sigma(I)
_cod_data_source_file fb2186.cif
_cod_data_source_block I
_cod_original_cell_volume 1018.5(3)
_cod_original_sg_symbol_H-M 'P 21/c'
_cod_database_code 2225528
_cod_database_fobs_code 2225528

loop_
_symmetry_equiv_pos_as_xyz
'x, y, z'
'-x, y+1/2, -z+1/2'
'-x, -y, -z'
'x, -y-1/2, z-1/2'

loop_
_atom_site_type_symbol
_atom_site_label
_atom_site_fract_x
_atom_site_fract_y
_atom_site_fract_z
_atom_site_U_iso_or_equiv
_atom_site_adp_type
_atom_site_calc_flag
_atom_site_refinement_flags
_atom_site_occupancy
_atom_site_disorder_assembly
_atom_site_disorder_group
Si Si1 0.35065(5) 0.48948(10) 0.54899(8) 0.0361(2) Uani d . 1 . .
C C1 0.26293(17) 0.4896(3) 0.6572(3) 0.0312(5) Uani d . 1 . .
C C2 0.17225(18) 0.4309(3) 0.5939(3) 0.0341(6) Uani d . 1 . .
H H2A 0.1533 0.3895 0.4911 0.041 Uiso calc R 1 . .
C C3 0.10866(17) 0.4313(3) 0.6768(3) 0.0338(6) Uani d . 1 . .
H H3A 0.0474 0.3906 0.6299 0.041 Uiso calc R 1 . .
C C4 0.13394(16) 0.4907(3) 0.8282(3) 0.0288(5) Uani d . 1 . .
C C5 0.22485(18) 0.5474(4) 0.8935(3) 0.0357(6) Uani d . 1 . .
H H5A 0.2441 0.5869 0.9968 0.043 Uiso calc R 1 . .
C C6 0.28736(18) 0.5469(4) 0.8098(3) 0.0365(6) Uani d . 1 . .
H H6A 0.3487 0.5866 0.8572 0.044 Uiso calc R 1 . .
C C7 0.4368(2) 0.3127(5) 0.6203(4) 0.0660(11) Uani d . 1 . .
H H7A 0.4832 0.3164 0.5651 0.099 Uiso calc R 1 . .
H H7B 0.4051 0.2006 0.6028 0.099 Uiso calc R 1 . .
H H7C 0.4674 0.3283 0.7305 0.099 Uiso calc R 1 . .
C C8 0.2933(2) 0.4691(4) 0.3401(3) 0.0468(7) Uani d . 1 . .
H H8A 0.2475 0.5617 0.3060 0.070 Uiso calc R 1 . .
H H8B 0.2624 0.3565 0.3182 0.070 Uiso calc R 1 . .
H H8C 0.3398 0.4785 0.2854 0.070 Uiso calc R 1 . .
C C9 0.06529(16) 0.4952(3) 0.9166(3) 0.0292(5) Uani d . 1 . .
C C10 0.07421(17) 0.6139(3) 1.0364(3) 0.0319(6) Uani d . 1 . .
H H10A 0.1249 0.6924 1.0622 0.038 Uiso calc R 1 . .
C C11 0.01023(17) 0.6186(3) 1.1179(3) 0.0322(6) Uani d . 1 . .
H H11A 0.0178 0.7004 1.1985 0.039 Uiso calc R 1 . .
H H1 0.3948(17) 0.649(3) 0.578(3) 0.036(7) Uiso d . 1 . .

loop_
_atom_site_aniso_label
_atom_site_aniso_U_11
_atom_site_aniso_U_22
_atom_site_aniso_U_33
_atom_site_aniso_U_12
_atom_site_aniso_U_13
_atom_site_aniso_U_23
Si1 0.0341(4) 0.0455(5) 0.0312(4) -0.0040(3) 0.0137(3) 0.0030(3)
C1 0.0319(13) 0.0320(13) 0.0314(12) 0.0010(11) 0.0119(10) 0.0015(11)
C2 0.0384(14) 0.0381(14) 0.0266(12) -0.0009(12) 0.0113(11) -0.0023(11)
C3 0.0295(13) 0.0366(14) 0.0345(14) -0.0019(11) 0.0085(11) -0.0027(11)
C4 0.0300(12) 0.0265(12) 0.0298(12) 0.0007(10) 0.0086(9) -0.0002(10)
C5 0.0359(14) 0.0432(16) 0.0281(13) -0.0026(12) 0.0100(10) -0.0044(11)
C6 0.0308(13) 0.0426(15) 0.0364(14) -0.0037(12) 0.0106(11) -0.0023(12)
C7 0.0479(19) 0.094(3) 0.065(2) 0.0250(19) 0.0313(17) 0.026(2)
C8 0.0528(18) 0.0535(19) 0.0370(15) -0.0004(15) 0.0178(13) -0.0022(13)
C9 0.0294(12) 0.0298(13) 0.0280(11) 0.0030(11) 0.0079(9) 0.0045(10)
C10 0.0295(12) 0.0337(13) 0.0319(13) -0.0033(11) 0.0082(10) -0.0032(10)
C11 0.0351(14) 0.0331(14) 0.0287(12) -0.0025(11) 0.0101(11) -0.0037(10)

loop_
_atom_type_symbol
_atom_type_description
_atom_type_scat_dispersion_real
_atom_type_scat_dispersion_imag
_atom_type_scat_source
C C 0.0033 0.0016 'International Tables Vol C Tables 4.2.6.8 and 6.1.1.4'
H H 0.0000 0.0000 'International Tables Vol C Tables 4.2.6.8 and 6.1.1.4'
Si Si 0.0817 0.0704 'International Tables Vol C Tables 4.2.6.8 and 6.1.1.4'

loop_
_geom_angle_atom_site_label_1
_geom_angle_atom_site_label_2
_geom_angle_atom_site_label_3
_geom_angle_site_symmetry_1
_geom_angle_site_symmetry_3
_geom_angle
_geom_angle_publ_flag
C8 Si1 C7 . . 111.07(16) ?
C8 Si1 C1 . . 110.83(12) ?
C7 Si1 C1 . . 110.34(13) ?
C8 Si1 H1 . . 108.8(10) ?
C7 Si1 H1 . . 109.7(10) ?
C1 Si1 H1 . . 106.0(10) ?
C2 C1 C6 . . 116.6(2) ?
C2 C1 Si1 . . 123.04(18) ?
C6 C1 Si1 . . 120.39(19) ?
C3 C2 C1 . . 122.0(2) ?
C3 C2 H2A . . 119.0 ?
C1 C2 H2A . . 119.0 ?
C2 C3 C4 . . 120.7(2) ?
C2 C3 H3A . . 119.7 ?
C4 C3 H3A . . 119.7 ?
C5 C4 C3 . . 117.8(2) ?
C5 C4 C9 . . 121.3(2) ?
C3 C4 C9 . . 120.9(2) ?
C6 C5 C4 . . 121.0(2) ?
C6 C5 H5A . . 119.5 ?
C4 C5 H5A . . 119.5 ?
C5 C6 C1 . . 122.0(2) ?
C5 C6 H6A . . 119.0 ?
C1 C6 H6A . . 119.0 ?
Si1 C7 H7A . . 109.5 ?
Si1 C7 H7B . . 109.5 ?
H7A C7 H7B . . 109.5 ?
Si1 C7 H7C . . 109.5 ?
H7A C7 H7C . . 109.5 ?
H7B C7 H7C . . 109.5 ?
Si1 C8 H8A . . 109.5 ?
Si1 C8 H8B . . 109.5 ?
H8A C8 H8B . . 109.5 ?
Si1 C8 H8C . . 109.5 ?
H8A C8 H8C . . 109.5 ?
H8B C8 H8C . . 109.5 ?
C11 C9 C10 3_567 . 117.8(2) ?
C11 C9 C4 3_567 . 121.1(2) ?
C10 C9 C4 . . 121.1(2) ?
C11 C10 C9 . . 121.1(2) ?
C11 C10 H10A . . 119.5 ?
C9 C10 H10A . . 119.5 ?
C10 C11 C9 . 3_567 121.1(2) ?
C10 C11 H11A . . 119.4 ?
C9 C11 H11A 3_567 . 119.4 ?

loop_
_geom_bond_atom_site_label_1
_geom_bond_atom_site_label_2
_geom_bond_site_symmetry_2
_geom_bond_distance
_geom_bond_publ_flag
Si1 C8 . 1.848(3) ?
Si1 C7 . 1.865(3) ?
Si1 C1 . 1.879(2) ?
Si1 H1 . 1.39(3) ?
C1 C2 . 1.395(3) ?
C1 C6 . 1.401(3) ?
C2 C3 . 1.393(3) ?
C2 H2A . 0.9500 ?
C3 C4 . 1.396(3) ?
C3 H3A . 0.9500 ?
C4 C5 . 1.396(3) ?
C4 C9 . 1.496(3) ?
C5 C6 . 1.384(3) ?
C5 H5A . 0.9500 ?
C6 H6A . 0.9500 ?
C7 H7A . 0.9800 ?
C7 H7B . 0.9800 ?
C7 H7C . 0.9800 ?
C8 H8A . 0.9800 ?
C8 H8B . 0.9800 ?
C8 H8C . 0.9800 ?
C9 C11 3_567 1.401(3) ?
C9 C10 . 1.402(3) ?
C10 C11 . 1.388(3) ?
C10 H10A . 0.9500 ?
C11 C9 3_567 1.401(3) ?
C11 H11A . 0.9500 ?

loop_
_geom_hbond_atom_site_label_D
_geom_hbond_atom_site_label_H
_geom_hbond_atom_site_label_A
_geom_hbond_site_symmetry_A
_geom_hbond_distance_DH
_geom_hbond_distance_HA
_geom_hbond_distance_DA
_geom_hbond_angle_DHA
_geom_hbond_publ_flag
C8 H8b Cg1 4_565 0.98 2.86 3.826(3) 171 y
C10 H10a Cg1 4_576 0.95 2.98 3.788(3) 143 y

loop_
_geom_torsion_atom_site_label_1
_geom_torsion_atom_site_label_2
_geom_torsion_atom_site_label_3
_geom_torsion_atom_site_label_4
_geom_torsion_site_symmetry_1
_geom_torsion_site_symmetry_2
_geom_torsion_site_symmetry_3
_geom_torsion_site_symmetry_4
_geom_torsion
_geom_torsion_publ_flag
C8 Si1 C1 C2 . . . . 17.6(3) ?
C7 Si1 C1 C2 . . . . -105.9(3) ?
C8 Si1 C1 C6 . . . . -163.7(2) ?
C7 Si1 C1 C6 . . . . 72.8(3) ?
C6 C1 C2 C3 . . . . 0.8(4) ?
Si1 C1 C2 C3 . . . . 179.6(2) ?
C1 C2 C3 C4 . . . . -0.2(4) ?
C2 C3 C4 C5 . . . . -0.7(4) ?
C2 C3 C4 C9 . . . . 178.6(2) ?
C3 C4 C5 C6 . . . . 0.9(4) ?
C9 C4 C5 C6 . . . . -178.4(2) ?
C4 C5 C6 C1 . . . . -0.2(4) ?
C2 C1 C6 C5 . . . . -0.7(4) ?
Si1 C1 C6 C5 . . . . -179.4(2) ?
C5 C4 C9 C11 . . . 3_567 -154.1(2) ?
C3 C4 C9 C11 . . . 3_567 26.7(4) ?
C5 C4 C9 C10 . . . . 26.2(4) ?
C3 C4 C9 C10 . . . . -153.1(2) ?
C11 C9 C10 C11 3_567 . . . -0.1(4) ?
C4 C9 C10 C11 . . . . 179.7(2) ?
C9 C10 C11 C9 . . . 3_567 0.1(4) ?
